data_2212281
loop_
_publ_author_name
'Parvez, Masood'
'Phillips, Sandra E.'
'Sutherland, Todd C.'

_publ_section_title
;
 3-Benzoylthymine
;
_journal_coeditor_code LH2278
_journal_issue 2
_journal_name_full 'Acta Crystallographica Section E'
_journal_page_first o733
_journal_page_last o734
_journal_paper_doi 10.1107/S1600536807001092
_journal_volume 63
_journal_year 2007
_chemical_formula_iupac 'C12 H10 N2 O3'
_chemical_formula_moiety 'C12 H10 N2 O3'
_chemical_formula_sum 'C12 H10 N2 O3'
_chemical_formula_weight 230.22
_chemical_melting_point 268
_chemical_name_common 3-benzoylthymine
_chemical_name_systematic 3-benzoyl-5-methylpyrimidine-2,4(1H,3H)-dione
_space_group_IT_number 61
_symmetry_cell_setting orthorhombic
_symmetry_space_group_name_Hall '-P 2ac 2ab'
_symmetry_space_group_name_H-M 'P b c a'
_atom_sites_solution_hydrogens geom
_atom_sites_solution_primary direct
_atom_sites_solution_secondary difmap
_audit_creation_method SHELXL97
_cell_angle_alpha 90.00
_cell_angle_beta 90.00
_cell_angle_gamma 90.00
_cell_formula_units_Z 8
_cell_length_a 8.729(2)
_cell_length_b 9.514(2)
_cell_length_c 25.796(5)
_cell_measurement_reflns_used 2442
_cell_measurement_temperature 173(2)
_cell_measurement_theta_max 27.49
_cell_measurement_theta_min 3.96
_cell_volume 2142.3(8)
_computing_cell_refinement 'DENZO (Otwinowski & Minor, 1997)'
_computing_data_collection 'COLLECT (Nonius, 1998)'
_computing_data_reduction 'SCALEPACK (Otwinowski & Minor, 1997)'
_computing_molecular_graphics 'ORTEP-3 (Farrugia, 2005)'
_computing_publication_material 'PLATON (Spek, 2003)'
_computing_structure_refinement 'SHELXL97 (Sheldrick, 1997)'
_computing_structure_solution 'SAPI91 (Fan, 1991)'
_diffrn_ambient_temperature 173(2)
_diffrn_measured_fraction_theta_full 0.992
_diffrn_measured_fraction_theta_max 0.992
_diffrn_measurement_device_type 'Nonius KappaCCD area-detector'
_diffrn_measurement_method '\w and \f'
_diffrn_radiation_monochromator graphite
_diffrn_radiation_type MoK\a
_diffrn_radiation_wavelength 0.71073
_diffrn_reflns_av_R_equivalents 0.0340
_diffrn_reflns_av_sigmaI/netI 0.0406
_diffrn_reflns_limit_h_max 11
_diffrn_reflns_limit_h_min -11
_diffrn_reflns_limit_k_max 12
_diffrn_reflns_limit_k_min -12
_diffrn_reflns_limit_l_max 32
_diffrn_reflns_limit_l_min -32
_diffrn_reflns_number 4496
_diffrn_reflns_theta_full 27.49
_diffrn_reflns_theta_max 27.49
_diffrn_reflns_theta_min 3.96
_exptl_absorpt_coefficient_mu 0.105
_exptl_absorpt_correction_T_max 0.9896
_exptl_absorpt_correction_T_min 0.9814
_exptl_absorpt_correction_type multi-scan
_exptl_absorpt_process_details '(SORTAV; Blessing, 1997)'
_exptl_crystal_colour colourless
_exptl_crystal_density_diffrn 1.428
_exptl_crystal_density_method 'not measured'
_exptl_crystal_description prismatic
_exptl_crystal_F_000 960
_exptl_crystal_size_max 0.18
_exptl_crystal_size_mid 0.14
_exptl_crystal_size_min 0.10
_refine_diff_density_max 0.190
_refine_diff_density_min -0.198
_refine_ls_extinction_method none
_refine_ls_goodness_of_fit_ref 1.143
_refine_ls_hydrogen_treatment constr
_refine_ls_matrix_type full
_refine_ls_number_parameters 155
_refine_ls_number_reflns 2442
_refine_ls_number_restraints 0
_refine_ls_restrained_S_all 1.143
_refine_ls_R_factor_all 0.0739
_refine_ls_R_factor_gt 0.0485
_refine_ls_shift/su_max 0.000
_refine_ls_shift/su_mean 0.000
_refine_ls_structure_factor_coef Fsqd
_refine_ls_weighting_details 'calc w = 1/[\s^2^(Fo^2^)+(0.039P)^2^+1.15P] where P=(Fo^2^+2Fc^2^)/3'
_refine_ls_weighting_scheme calc
_refine_ls_wR_factor_gt 0.1125
_refine_ls_wR_factor_ref 0.1228
_reflns_number_gt 1789
_reflns_number_total 2442
_reflns_threshold_expression I>2\s(I)
_cod_data_source_file lh2278.cif
_cod_data_source_block I
_cod_database_code 2212281
_cod_database_fobs_code 2212281

loop_
_symmetry_equiv_pos_as_xyz
'x, y, z'
'-x+1/2, -y, z+1/2'
'x+1/2, -y+1/2, -z'
'-x, y+1/2, -z+1/2'
'-x, -y, -z'
'x-1/2, y, -z-1/2'
'-x-1/2, y-1/2, z'
'x, -y-1/2, z-1/2'

loop_
_atom_site_type_symbol
_atom_site_label
_atom_site_fract_x
_atom_site_fract_y
_atom_site_fract_z
_atom_site_U_iso_or_equiv
_atom_site_adp_type
_atom_site_calc_flag
_atom_site_refinement_flags
_atom_site_occupancy
O O14 1.07822(15) 0.37893(14) 0.03983(5) 0.0371(4) Uani d . 1
O O15 0.75238(16) 0.10498(15) 0.13284(5) 0.0372(3) Uani d . 1
O O17 1.11104(16) 0.08091(15) 0.08938(5) 0.0400(4) Uani d . 1
N N1 0.82019(18) 0.40528(17) 0.02660(6) 0.0333(4) Uani d . 1
H H1 0.8344 0.4689 0.0023 0.040 Uiso calc R 1
N N3 0.91075(17) 0.23895(17) 0.08371(6) 0.0299(4) Uani d . 1
C C2 0.9444(2) 0.3448(2) 0.04873(7) 0.0302(4) Uani d . 1
C C4 0.7636(2) 0.1984(2) 0.10033(7) 0.0297(4) Uani d . 1
C C5 0.6384(2) 0.2736(2) 0.07619(7) 0.0316(4) Uani d . 1
C C6 0.6725(2) 0.3713(2) 0.04055(7) 0.0340(4) Uani d . 1
H H6 0.5883 0.4201 0.0248 0.041 Uiso d R 1
C C7 1.0432(2) 0.1746(2) 0.11017(7) 0.0304(4) Uani d . 1
C C8 1.0783(2) 0.23516(19) 0.16163(7) 0.0283(4) Uani d . 1
C C9 1.0107(2) 0.3594(2) 0.17874(7) 0.0334(4) Uani d . 1
H H9 0.9447 0.4118 0.1561 0.040 Uiso d R 1
C C10 1.0443(2) 0.4101(2) 0.22777(8) 0.0381(5) Uani d . 1
H H10 0.9970 0.4948 0.2402 0.046 Uiso d R 1
C C11 1.1439(2) 0.3378(2) 0.25953(8) 0.0400(5) Uani d . 1
H H11 1.1671 0.3749 0.2932 0.048 Uiso d R 1
C C12 1.2128(2) 0.2150(2) 0.24258(8) 0.0402(5) Uani d . 1
H H12 1.2819 0.1645 0.2647 0.048 Uiso d R 1
C C13 1.1808(2) 0.1638(2) 0.19359(7) 0.0342(5) Uani d . 1
H H13 1.2276 0.0796 0.1805 0.041 Uiso d R 1
C C16 0.4778(2) 0.2383(2) 0.09283(9) 0.0421(5) Uani d . 1
H H16A 0.4047 0.2937 0.0725 0.051 Uiso calc R 1
H H16B 0.4653 0.2601 0.1297 0.051 Uiso calc R 1
H H16C 0.4587 0.1379 0.0871 0.051 Uiso calc R 1

loop_
_atom_site_aniso_label
_atom_site_aniso_U_11
_atom_site_aniso_U_22
_atom_site_aniso_U_33
_atom_site_aniso_U_12
_atom_site_aniso_U_13
_atom_site_aniso_U_23
O14 0.0320(8) 0.0423(8) 0.0368(7) -0.0017(6) 0.0046(6) 0.0112(6)
O15 0.0387(8) 0.0397(8) 0.0333(7) -0.0066(6) 0.0023(6) 0.0075(6)
O17 0.0409(8) 0.0410(8) 0.0380(8) 0.0047(7) 0.0013(6) -0.0025(7)
N1 0.0342(9) 0.0370(9) 0.0286(8) 0.0000(7) -0.0007(7) 0.0083(7)
N3 0.0287(8) 0.0348(9) 0.0261(7) -0.0016(7) -0.0005(6) 0.0048(7)
C2 0.0341(10) 0.0326(10) 0.0240(9) 0.0003(8) 0.0026(8) 0.0022(8)
C4 0.0320(10) 0.0330(10) 0.0242(8) -0.0039(8) 0.0012(8) -0.0015(8)
C5 0.0304(10) 0.0341(10) 0.0301(9) -0.0023(8) -0.0021(8) -0.0023(8)
C6 0.0299(10) 0.0384(11) 0.0336(10) 0.0011(8) -0.0043(8) -0.0008(9)
C7 0.0283(10) 0.0328(10) 0.0302(9) -0.0015(8) 0.0028(8) 0.0079(8)
C8 0.0246(9) 0.0307(10) 0.0296(9) -0.0031(7) 0.0022(7) 0.0054(8)
C9 0.0267(9) 0.0386(11) 0.0350(10) 0.0006(8) 0.0012(8) 0.0031(8)
C10 0.0312(10) 0.0409(12) 0.0423(11) -0.0014(9) 0.0038(9) -0.0053(9)
C11 0.0372(11) 0.0491(12) 0.0337(10) -0.0114(10) -0.0029(9) -0.0010(9)
C12 0.0452(12) 0.0368(11) 0.0385(11) -0.0030(9) -0.0106(9) 0.0070(9)
C13 0.0364(11) 0.0297(10) 0.0366(10) -0.0013(8) -0.0041(8) 0.0053(8)
C16 0.0329(11) 0.0446(13) 0.0489(12) -0.0045(9) 0.0000(9) 0.0036(10)

loop_
_atom_type_symbol
_atom_type_description
_atom_type_scat_dispersion_real
_atom_type_scat_dispersion_imag
_atom_type_scat_source
C C 0.0033 0.0016 'International Tables Vol C Tables 4.2.6.8 and 6.1.1.4'
H H 0.0000 0.0000 'International Tables Vol C Tables 4.2.6.8 and 6.1.1.4'
O O 0.0106 0.0060 'International Tables Vol C Tables 4.2.6.8 and 6.1.1.4'
N N 0.0061 0.0033 'International Tables Vol C Tables 4.2.6.8 and 6.1.1.4'

loop_
_geom_angle_atom_site_label_1
_geom_angle_atom_site_label_2
_geom_angle_atom_site_label_3
_geom_angle
C2 N1 C6 122.65(16)
C2 N1 H1 118.7
C6 N1 H1 118.7
C2 N3 C4 126.27(16)
C2 N3 C7 115.94(15)
C4 N3 C7 117.39(14)
O14 C2 N1 124.59(17)
O14 C2 N3 120.91(17)
N1 C2 N3 114.50(16)
O15 C4 N3 118.67(17)
O15 C4 C5 126.37(18)
N3 C4 C5 114.96(16)
C6 C5 C4 118.07(18)
C6 C5 C16 123.87(18)
C4 C5 C16 118.06(17)
C5 C6 N1 123.36(18)
C5 C6 H6 117.2
N1 C6 H6 119.5
O17 C7 N3 119.29(17)
O17 C7 C8 126.12(17)
N3 C7 C8 114.58(16)
C9 C8 C13 119.86(17)
C9 C8 C7 121.82(17)
C13 C8 C7 118.32(17)
C10 C9 C8 119.71(18)
C10 C9 H9 120.2
C8 C9 H9 120.1
C11 C10 C9 120.15(19)
C11 C10 H10 119.5
C9 C10 H10 120.4
C10 C11 C12 120.48(19)
C10 C11 H11 119.2
C12 C11 H11 120.3
C13 C12 C11 119.87(19)
C13 C12 H12 119.6
C11 C12 H12 120.5
C12 C13 C8 119.91(19)
C12 C13 H13 121.9
C8 C13 H13 118.2
C5 C16 H16A 109.5
C5 C16 H16B 109.5
H16A C16 H16B 109.5
C5 C16 H16C 109.5
H16A C16 H16C 109.5
H16B C16 H16C 109.5

loop_
_geom_bond_atom_site_label_1
_geom_bond_atom_site_label_2
_geom_bond_distance
O14 C2 1.234(2)
O15 C4 1.226(2)
O17 C7 1.197(2)
N1 C2 1.354(2)
N1 C6 1.377(2)
N1 H1 0.8800
N3 C2 1.383(2)
N3 C4 1.408(2)
N3 C7 1.475(2)
C4 C5 1.447(3)
C5 C6 1.341(3)
C5 C16 1.504(3)
C6 H6 0.9600
C7 C8 1.479(3)
C8 C9 1.393(3)
C8 C13 1.394(3)
C9 C10 1.385(3)
C9 H9 0.9601
C10 C11 1.379(3)
C10 H10 0.9600
C11 C12 1.385(3)
C11 H11 0.9599
C12 C13 1.383(3)
C12 H12 0.9600
C13 H13 0.9600
C16 H16A 0.9800
C16 H16B 0.9800
C16 H16C 0.9800

loop_
_geom_hbond_atom_site_label_D
_geom_hbond_atom_site_label_H
_geom_hbond_atom_site_label_A
_geom_hbond_site_symmetry_A
_geom_hbond_distance_DH
_geom_hbond_distance_HA
_geom_hbond_distance_DA
_geom_hbond_angle_DHA
N1 H1 O14 5_765 0.88 1.96 2.817(2) 162.9

loop_
_geom_torsion_atom_site_label_1
_geom_torsion_atom_site_label_2
_geom_torsion_atom_site_label_3
_geom_torsion_atom_site_label_4
_geom_torsion
C6 N1 C2 O14 -174.92(19)
C6 N1 C2 N3 4.5(3)
C4 N3 C2 O14 174.41(17)
C7 N3 C2 O14 1.8(3)
C4 N3 C2 N1 -5.0(3)
C7 N3 C2 N1 -177.59(16)
C2 N3 C4 O15 -177.84(17)
C7 N3 C4 O15 -5.4(2)
C2 N3 C4 C5 2.4(3)
C7 N3 C4 C5 174.87(16)
O15 C4 C5 C6 -178.83(18)
N3 C4 C5 C6 0.9(2)
O15 C4 C5 C16 1.6(3)
N3 C4 C5 C16 -178.69(17)
C4 C5 C6 N1 -1.3(3)
C16 C5 C6 N1 178.25(19)
C2 N1 C6 C5 -1.6(3)
C2 N3 C7 O17 -85.0(2)
C4 N3 C7 O17 101.8(2)
C2 N3 C7 C8 95.34(19)
C4 N3 C7 C8 -77.9(2)
O17 C7 C8 C9 168.51(19)
N3 C7 C8 C9 -11.8(2)
O17 C7 C8 C13 -12.1(3)
N3 C7 C8 C13 167.58(16)
C13 C8 C9 C10 -1.0(3)
C7 C8 C9 C10 178.39(17)
C8 C9 C10 C11 -0.1(3)
C9 C10 C11 C12 0.8(3)
C10 C11 C12 C13 -0.4(3)
C11 C12 C13 C8 -0.6(3)
C9 C8 C13 C12 1.4(3)
C7 C8 C13 C12 -178.04(17)

loop_
_cod_related_entry_id
_cod_related_entry_database
_cod_related_entry_code
1 ChemSpider 9108511
